data_4036816
loop_
_publ_author_name
'Bose, Sritama'
'Yang, Jun'
'Yu, Zhi-Xiang'

_publ_section_title
;
 Formal Synthesis of Gracilamine Using Rh(I)-Catalyzed [3 + 2 + 1]
 Cycloaddition of 1-Yne-Vinylcyclopropanes and CO.
;
_journal_issue 15
_journal_name_full 'The Journal of organic chemistry'
_journal_page_first 6757
_journal_page_last 6765
_journal_paper_doi 10.1021/acs.joc.6b00608
_journal_volume 81
_journal_year 2016
_chemical_absolute_configuration syn
_chemical_formula_moiety 'C16 H14 O4'
_chemical_formula_sum 'C16 H14 O4'
_chemical_formula_weight 270.27
_space_group_crystal_system orthorhombic
_space_group_IT_number 19
_space_group_name_Hall 'P 2ac 2ab'
_space_group_name_H-M_alt 'P 21 21 21'
_atom_sites_solution_hydrogens geom
_audit_creation_date 2015-12-12
_audit_creation_method
;
Olex2 1.2
(compiled 2015.09.30 svn.r3233 for OlexSys, GUI svn.r5103)
;
_cell_angle_alpha 90
_cell_angle_beta 90
_cell_angle_gamma 90
_cell_formula_units_Z 8
_cell_length_a 8.9516(7)
_cell_length_b 10.8253(8)
_cell_length_c 27.1895(19)
_cell_measurement_reflns_used 3447
_cell_measurement_temperature 180.01(10)
_cell_measurement_theta_max 22.6890
_cell_measurement_theta_min 3.5100
_cell_volume 2634.8(3)
_computing_cell_refinement
;
CrysAlisPro, Agilent Technologies,
Version 1.171.36.32 (release 02-08-2013 CrysAlis171 .NET)
(compiled Aug  2 2013,16:46:58)
;
_computing_data_collection
;
CrysAlisPro, Agilent Technologies,
Version 1.171.36.32 (release 02-08-2013 CrysAlis171 .NET)
(compiled Aug  2 2013,16:46:58)
;
_computing_data_reduction
;
CrysAlisPro, Agilent Technologies,
Version 1.171.36.32 (release 02-08-2013 CrysAlis171 .NET)
(compiled Aug  2 2013,16:46:58)
;
_computing_molecular_graphics 'Olex2 (Dolomanov et al., 2009)'
_computing_publication_material 'Olex2 (Dolomanov et al., 2009)'
_computing_structure_refinement 'ShelXL (Sheldrick, 2015)'
_computing_structure_solution
;
Superflip (Palatinus & Chapuis, 2007;Palatinus & van der Lee, 2008;
Palatinus et al., 2012)
;
_diffrn_ambient_temperature 180.01(10)
_diffrn_detector_area_resol_mean 10.3914
_diffrn_measured_fraction_theta_full 0.996
_diffrn_measured_fraction_theta_max 0.997
_diffrn_measurement_details
;
#__ type_ start__ end____ width___ exp.time_
  1 omega   34.00   99.00   1.0000    1.1000
omega____ theta____ kappa____ phi______ frames
    -       10.8579 -178.0000  150.0000 65

#__ type_ start__ end____ width___ exp.time_
  2 omega  -40.00   51.00   1.0000    1.1000
omega____ theta____ kappa____ phi______ frames
    -      -11.9517   57.0000  -60.0000 91

#__ type_ start__ end____ width___ exp.time_
  3 omega  -86.00   13.00   1.0000    1.1000
omega____ theta____ kappa____ phi______ frames
    -      -11.9517  -57.0000  150.0000 99
;
_diffrn_measurement_device_type 'SuperNova, Dual, Cu at zero, Atlas'
_diffrn_measurement_method '\w scans'
_diffrn_orient_matrix_UB_11 -0.0204353000
_diffrn_orient_matrix_UB_12 -0.0377750000
_diffrn_orient_matrix_UB_13 -0.0202174000
_diffrn_orient_matrix_UB_21 -0.0765870000
_diffrn_orient_matrix_UB_22 0.0086822000
_diffrn_orient_matrix_UB_23 0.0058062000
_diffrn_orient_matrix_UB_31 -0.0020290000
_diffrn_orient_matrix_UB_32 0.0528037000
_diffrn_orient_matrix_UB_33 -0.0154122000
_diffrn_radiation_monochromator mirror
_diffrn_radiation_type MoK\a
_diffrn_radiation_wavelength 0.71073
_diffrn_reflns_av_R_equivalents 0.0616
_diffrn_reflns_av_unetI/netI 0.0752
_diffrn_reflns_Laue_measured_fraction_full 0.996
_diffrn_reflns_Laue_measured_fraction_max 0.997
_diffrn_reflns_limit_h_max 11
_diffrn_reflns_limit_h_min -10
_diffrn_reflns_limit_k_max 11
_diffrn_reflns_limit_k_min -13
_diffrn_reflns_limit_l_max 27
_diffrn_reflns_limit_l_min -33
_diffrn_reflns_number 15976
_diffrn_reflns_point_group_measured_fraction_full 0.997
_diffrn_reflns_point_group_measured_fraction_max 0.998
_diffrn_reflns_theta_full 25.242
_diffrn_reflns_theta_max 26.021
_diffrn_reflns_theta_min 2.931
_diffrn_source 'SuperNova (Mo) X-ray Source'
_exptl_absorpt_coefficient_mu 0.098
_exptl_absorpt_correction_T_max 1.00000
_exptl_absorpt_correction_T_min 0.40133
_exptl_absorpt_correction_type multi-scan
_exptl_absorpt_process_details
;
CrysAlisPro, Agilent Technologies,
Version 1.171.36.32 (release 02-08-2013 CrysAlis171 .NET)
(compiled Aug  2 2013,16:46:58)
Empirical absorption correction using spherical harmonics,
 implemented in SCALE3 ABSPACK scaling algorithm.
;
_exptl_crystal_colour
;
;
_exptl_crystal_density_diffrn 1.363
_exptl_crystal_density_method 'not measured'
_exptl_crystal_description
;
;
_exptl_crystal_F_000 1136
_exptl_crystal_size_max 0.1
_exptl_crystal_size_mid 0.1
_exptl_crystal_size_min 0.05
_refine_diff_density_max 0.155
_refine_diff_density_min -0.169
_refine_diff_density_rms 0.038
_refine_ls_abs_structure_details
;
 Flack x determined using 1161 quotients [(I+)-(I-)]/[(I+)+(I-)]
 (Parsons, Flack and Wagner, Acta Cryst. B69 (2013) 249-259).
;
_refine_ls_abs_structure_Flack 0.3(8)
_refine_ls_extinction_method none
_refine_ls_goodness_of_fit_ref 0.991
_refine_ls_hydrogen_treatment constr
_refine_ls_matrix_type full
_refine_ls_number_parameters 363
_refine_ls_number_reflns 5175
_refine_ls_number_restraints 0
_refine_ls_restrained_S_all 0.991
_refine_ls_R_factor_all 0.0853
_refine_ls_R_factor_gt 0.0465
_refine_ls_shift/su_max 0.001
_refine_ls_shift/su_mean 0.000
_refine_ls_structure_factor_coef Fsqd
_refine_ls_weighting_details 'w=1/[\s^2^(Fo^2^)+(0.0320P)^2^] where P=(Fo^2^+2Fc^2^)/3'
_refine_ls_weighting_scheme calc
_refine_ls_wR_factor_gt 0.0790
_refine_ls_wR_factor_ref 0.0918
_reflns_Friedel_coverage 0.755
_reflns_Friedel_fraction_full 0.999
_reflns_Friedel_fraction_max 0.999
_reflns_number_gt 3559
_reflns_number_total 5175
_reflns_threshold_expression 'I > 2\s(I)'
_cod_data_source_file jo6b00608_si_003.cif
_cod_data_source_block exp_6323
_cod_database_code 4036816
_shelxl_version_number 2014-3
_chemical_oxdiff_formula 'C1 H1 O1'
_shelx_space_group_comment
;
The symmetry employed for this shelxl refinement is uniquely defined
by the following loop, which should always be used as a source of
symmetry information in preference to the above space-group names.
They are only intended as comments.
;
_shelx_estimated_absorpt_t_max 0.995
_shelx_estimated_absorpt_t_min 0.990
_reflns_odcompleteness_completeness 99.60
_reflns_odcompleteness_iscentric 1
_reflns_odcompleteness_theta 25.97
_olex2_refinement_description
;
1. Fixed Uiso
 At 1.2 times of:
  All C(H) groups, All C(H,H) groups
 At 1.5 times of:
  All O(H) groups
2.a Ternary CH refined with riding coordinates:
 C11(H11), C27(H27)
2.b Secondary CH2 refined with riding coordinates:
 C1(H1A,H1B), C6(H6A,H6B), C7(H7A,H7B), C17(H17A,H17B), C22(H22A,H22B),
 C23(H23A,H23B)
2.c Aromatic/amide H refined with riding coordinates:
 C3(H3), C9(H9), C13(H13), C15(H15), C19(H19), C25(H25), C29(H29), C31(H31)
2.d X=CH2 refined with riding coordinates:
 C16(H16A,H16B), C32(H32A,H32B)
2.e Idealised tetrahedral OH refined as rotating group:
 O4(H4), O8(H8)
;
_olex2_submission_special_instructions 'No special instructions were received'

loop_
_space_group_symop_operation_xyz
'x, y, z'
'-x+1/2, -y, z+1/2'
'x+1/2, -y+1/2, -z'
'-x, y+1/2, -z+1/2'

loop_
_atom_site_label
_atom_site_type_symbol
_atom_site_fract_x
_atom_site_fract_y
_atom_site_fract_z
_atom_site_U_iso_or_equiv
_atom_site_adp_type
_atom_site_occupancy
_atom_site_site_symmetry_order
_atom_site_calc_flag
_atom_site_refinement_flags_posn
C1 C 0.4033(6) 0.5421(4) 0.83576(16) 0.0668(13) Uani 1 1 d .
H1A H 0.4715 0.4741 0.8452 0.080 Uiso 1 1 calc R
H1B H 0.3730 0.5293 0.8011 0.080 Uiso 1 1 calc R
C2 C 0.2683(5) 0.6584(3) 0.88651(12) 0.0383(9) Uani 1 1 d .
C3 C 0.1616(4) 0.7028(3) 0.91779(11) 0.0370(9) Uani 1 1 d .
H3 H 0.0791 0.6543 0.9283 0.044 Uiso 1 1 calc R
C4 C 0.1829(4) 0.8246(3) 0.93325(11) 0.0290(8) Uani 1 1 d .
C5 C 0.0840(4) 0.8971(3) 0.96865(11) 0.0296(8) Uani 1 1 d .
C6 C -0.0818(4) 0.8997(3) 0.95527(12) 0.0375(9) Uani 1 1 d .
H6A H -0.1261 0.8170 0.9604 0.045 Uiso 1 1 calc R
H6B H -0.0937 0.9219 0.9202 0.045 Uiso 1 1 calc R
C7 C -0.1619(4) 0.9946(3) 0.98747(13) 0.0404(9) Uani 1 1 d .
H7A H -0.2650 1.0055 0.9751 0.049 Uiso 1 1 calc R
H7B H -0.1687 0.9620 1.0214 0.049 Uiso 1 1 calc R
C8 C -0.0866(4) 1.1177(3) 0.98886(12) 0.0372(9) Uani 1 1 d .
C9 C 0.0669(4) 1.1265(3) 0.97069(11) 0.0335(8) Uani 1 1 d .
H9 H 0.1098 1.2053 0.9647 0.040 Uiso 1 1 calc R
C10 C 0.1466(4) 1.0254(3) 0.96249(11) 0.0288(8) Uani 1 1 d .
C11 C 0.3021(4) 1.0217(3) 0.94038(11) 0.0322(8) Uani 1 1 d .
H11 H 0.3129 1.0858 0.9141 0.039 Uiso 1 1 calc R
C12 C 0.3053(4) 0.8933(3) 0.91832(10) 0.0302(8) Uani 1 1 d .
C13 C 0.4133(4) 0.8455(3) 0.88645(11) 0.0356(9) Uani 1 1 d .
H13 H 0.4972 0.8923 0.8760 0.043 Uiso 1 1 calc R
C14 C 0.3897(4) 0.7264(3) 0.87143(11) 0.0376(9) Uani 1 1 d .
C15 C 0.1035(4) 0.8440(3) 1.01993(11) 0.0351(9) Uani 1 1 d .
H15 H 0.0585 0.7660 1.0260 0.042 Uiso 1 1 calc R
C16 C 0.1755(5) 0.8940(3) 1.05657(12) 0.0430(9) Uani 1 1 d .
H16A H 0.2226 0.9720 1.0525 0.052 Uiso 1 1 calc R
H16B H 0.1808 0.8525 1.0873 0.052 Uiso 1 1 calc R
C17 C -0.3869(5) 0.2405(4) 0.90619(14) 0.0523(11) Uani 1 1 d .
H17A H -0.4807 0.2866 0.9003 0.063 Uiso 1 1 calc R
H17B H -0.3889 0.2078 0.9402 0.063 Uiso 1 1 calc R
C18 C -0.2280(4) 0.1473(3) 0.85484(11) 0.0353(9) Uani 1 1 d .
C19 C -0.1581(4) 0.0656(3) 0.82394(11) 0.0343(9) Uani 1 1 d .
H19 H -0.2059 -0.0065 0.8117 0.041 Uiso 1 1 calc R
C20 C -0.0114(4) 0.0964(3) 0.81176(10) 0.0299(8) Uani 1 1 d .
C21 C 0.0913(4) 0.0265(3) 0.77708(11) 0.0316(8) Uani 1 1 d .
C22 C 0.1036(4) -0.1119(3) 0.78830(12) 0.0376(9) Uani 1 1 d .
H22A H 0.1210 -0.1242 0.8239 0.045 Uiso 1 1 calc R
H22B H 0.0092 -0.1538 0.7793 0.045 Uiso 1 1 calc R
C23 C 0.2314(5) -0.1668(3) 0.75935(12) 0.0481(10) Uani 1 1 d .
H23A H 0.2472 -0.2530 0.7704 0.058 Uiso 1 1 calc R
H23B H 0.2031 -0.1695 0.7242 0.058 Uiso 1 1 calc R
C24 C 0.3752(5) -0.0981(4) 0.76416(13) 0.0526(11) Uani 1 1 d .
C25 C 0.3700(4) 0.0300(4) 0.78251(12) 0.0453(10) Uani 1 1 d .
H25 H 0.4602 0.0717 0.7905 0.054 Uiso 1 1 calc R
C26 C 0.2391(4) 0.0878(3) 0.78801(11) 0.0348(9) Uani 1 1 d .
C27 C 0.2154(4) 0.2141(3) 0.81041(12) 0.0378(9) Uani 1 1 d .
H27 H 0.2871 0.2290 0.8380 0.045 Uiso 1 1 calc R
C28 C 0.0575(4) 0.2027(3) 0.82943(11) 0.0330(8) Uani 1 1 d .
C29 C -0.0167(4) 0.2843(3) 0.86079(11) 0.0377(9) Uani 1 1 d .
H29 H 0.0296 0.3566 0.8734 0.045 Uiso 1 1 calc R
C30 C -0.1599(4) 0.2531(3) 0.87205(12) 0.0381(9) Uani 1 1 d .
C31 C 0.0397(4) 0.0444(3) 0.72448(11) 0.0373(9) Uani 1 1 d .
H31 H -0.0568 0.0137 0.7166 0.045 Uiso 1 1 calc R
C32 C 0.1141(5) 0.0979(3) 0.68864(13) 0.0488(10) Uani 1 1 d .
H32A H 0.2111 0.1302 0.6946 0.059 Uiso 1 1 calc R
H32B H 0.0709 0.1042 0.6568 0.059 Uiso 1 1 calc R
O1 O 0.4779(3) 0.6570(2) 0.84047(8) 0.0526(7) Uani 1 1 d .
O2 O 0.2749(3) 0.5410(2) 0.86662(9) 0.0559(8) Uani 1 1 d .
O3 O -0.1513(3) 1.2093(2) 1.00514(10) 0.0540(7) Uani 1 1 d .
O4 O 0.4184(3) 1.0335(2) 0.97612(8) 0.0425(6) Uani 1 1 d .
H4 H 0.4168 1.1051 0.9881 0.064 Uiso 1 1 calc GR
O5 O -0.2621(3) 0.3199(2) 0.89992(9) 0.0569(8) Uani 1 1 d .
O6 O -0.3738(3) 0.1410(2) 0.87173(9) 0.0525(7) Uani 1 1 d .
O7 O 0.4949(4) -0.1452(3) 0.75325(12) 0.0846(11) Uani 1 1 d .
O8 O 0.2209(3) 0.3124(2) 0.77539(9) 0.0467(7) Uani 1 1 d .
H8 H 0.3079 0.3182 0.7640 0.070 Uiso 1 1 calc GR

loop_
_atom_site_aniso_label
_atom_site_aniso_U_11
_atom_site_aniso_U_22
_atom_site_aniso_U_33
_atom_site_aniso_U_23
_atom_site_aniso_U_13
_atom_site_aniso_U_12
C1 0.088(4) 0.044(3) 0.068(3) -0.018(2) 0.011(3) 0.013(3)
C2 0.053(3) 0.0290(18) 0.0327(18) -0.0044(16) -0.0067(19) 0.0072(19)
C3 0.046(3) 0.034(2) 0.0306(18) -0.0024(16) -0.0035(17) -0.0047(18)
C4 0.034(2) 0.0254(17) 0.0278(16) 0.0001(14) -0.0044(16) 0.0004(16)
C5 0.029(2) 0.0283(18) 0.0314(17) -0.0006(15) 0.0014(16) -0.0033(16)
C6 0.034(2) 0.0299(19) 0.049(2) 0.0014(17) -0.0029(18) -0.0046(17)
C7 0.029(2) 0.037(2) 0.055(2) 0.0001(17) -0.0032(19) 0.0015(17)
C8 0.033(2) 0.035(2) 0.044(2) -0.0022(17) -0.0091(18) 0.0053(18)
C9 0.031(2) 0.0271(19) 0.0419(19) 0.0014(16) -0.0053(17) -0.0043(16)
C10 0.032(2) 0.0266(19) 0.0277(17) -0.0015(15) -0.0034(15) -0.0011(16)
C11 0.032(2) 0.0306(18) 0.0340(17) 0.0012(15) -0.0019(17) -0.0035(16)
C12 0.035(2) 0.0310(18) 0.0250(16) 0.0009(15) -0.0038(16) 0.0047(17)
C13 0.037(2) 0.040(2) 0.0292(17) 0.0063(16) 0.0038(16) 0.0067(18)
C14 0.048(3) 0.041(2) 0.0243(17) -0.0049(16) -0.0010(18) 0.0146(19)
C15 0.041(2) 0.0307(18) 0.0340(18) 0.0019(16) 0.0077(17) -0.0027(17)
C16 0.052(3) 0.043(2) 0.0336(19) 0.0004(18) 0.0025(19) 0.0075(19)
C17 0.044(3) 0.062(3) 0.051(2) -0.002(2) 0.016(2) 0.007(2)
C18 0.030(2) 0.042(2) 0.0340(19) 0.0013(17) 0.0073(17) -0.0032(17)
C19 0.037(2) 0.0337(19) 0.0322(18) -0.0001(16) -0.0002(17) -0.0052(17)
C20 0.030(2) 0.0330(18) 0.0261(17) 0.0019(15) 0.0006(15) -0.0008(17)
C21 0.030(2) 0.0341(19) 0.0311(17) -0.0008(15) -0.0010(16) 0.0019(16)
C22 0.039(2) 0.037(2) 0.0369(18) -0.0010(16) -0.0001(17) 0.0037(18)
C23 0.060(3) 0.048(2) 0.036(2) 0.0015(18) -0.002(2) 0.019(2)
C24 0.055(3) 0.065(3) 0.038(2) 0.021(2) 0.016(2) 0.027(2)
C25 0.031(2) 0.064(3) 0.040(2) 0.0158(19) 0.0053(17) 0.007(2)
C26 0.033(2) 0.045(2) 0.0264(16) 0.0081(16) -0.0010(16) 0.0015(18)
C27 0.033(2) 0.043(2) 0.0378(18) 0.0027(18) -0.0026(18) -0.0067(17)
C28 0.030(2) 0.038(2) 0.0315(17) 0.0002(16) -0.0002(16) -0.0046(17)
C29 0.048(3) 0.035(2) 0.0304(18) -0.0078(16) 0.0023(18) -0.0085(18)
C30 0.044(3) 0.038(2) 0.0321(19) -0.0019(17) 0.0092(18) 0.0015(19)
C31 0.038(2) 0.040(2) 0.0340(19) -0.0047(17) -0.0019(17) 0.0095(17)
C32 0.054(3) 0.058(2) 0.0352(19) 0.0021(19) -0.004(2) 0.005(2)
O1 0.066(2) 0.0518(16) 0.0402(13) -0.0117(13) 0.0078(14) 0.0152(15)
O2 0.081(2) 0.0354(14) 0.0515(15) -0.0171(13) 0.0073(16) 0.0034(15)
O3 0.0393(17) 0.0444(16) 0.0783(18) -0.0165(15) -0.0026(15) 0.0105(13)
O4 0.0319(15) 0.0445(15) 0.0510(14) -0.0141(12) -0.0027(12) -0.0029(13)
O5 0.062(2) 0.0522(15) 0.0564(15) -0.0138(14) 0.0282(15) -0.0040(16)
O6 0.0388(17) 0.0638(17) 0.0549(15) -0.0119(14) 0.0175(13) -0.0086(14)
O7 0.068(2) 0.084(2) 0.102(2) 0.0408(18) 0.0486(19) 0.043(2)
O8 0.0349(16) 0.0500(15) 0.0552(15) 0.0056(13) 0.0081(13) -0.0082(14)

loop_
_atom_type_symbol
_atom_type_description
_atom_type_scat_dispersion_real
_atom_type_scat_dispersion_imag
_atom_type_scat_source
C C 0.0033 0.0016 'International Tables Vol C Tables 4.2.6.8 and 6.1.1.4'
H H 0.0000 0.0000 'International Tables Vol C Tables 4.2.6.8 and 6.1.1.4'
O O 0.0106 0.0060 'International Tables Vol C Tables 4.2.6.8 and 6.1.1.4'

loop_
_geom_angle_atom_site_label_1
_geom_angle_atom_site_label_2
_geom_angle_atom_site_label_3
_geom_angle
H1A C1 H1B 108.2
O1 C1 H1A 109.8
O1 C1 H1B 109.8
O1 C1 O2 109.5(3)
O2 C1 H1A 109.8
O2 C1 H1B 109.8
C3 C2 C14 123.4(3)
C3 C2 O2 126.6(4)
C14 C2 O2 110.0(3)
C2 C3 H3 122.5
C2 C3 C4 115.1(3)
C4 C3 H3 122.5
C3 C4 C5 126.6(3)
C12 C4 C3 121.8(3)
C12 C4 C5 111.6(3)
C4 C5 C6 115.0(3)
C10 C5 C4 100.9(3)
C10 C5 C6 108.5(3)
C10 C5 C15 114.1(3)
C15 C5 C4 108.5(3)
C15 C5 C6 109.7(3)
C5 C6 H6A 109.8
C5 C6 H6B 109.8
C5 C6 C7 109.4(3)
H6A C6 H6B 108.2
C7 C6 H6A 109.8
C7 C6 H6B 109.8
C6 C7 H7A 108.8
C6 C7 H7B 108.8
H7A C7 H7B 107.7
C8 C7 C6 113.7(3)
C8 C7 H7A 108.8
C8 C7 H7B 108.8
C9 C8 C7 118.2(3)
O3 C8 C7 121.0(3)
O3 C8 C9 120.7(3)
C8 C9 H9 119.7
C10 C9 C8 120.6(3)
C10 C9 H9 119.7
C5 C10 C11 111.2(3)
C9 C10 C5 122.8(3)
C9 C10 C11 125.6(3)
C10 C11 H11 110.7
C12 C11 C10 101.4(3)
C12 C11 H11 110.7
O4 C11 C10 113.4(2)
O4 C11 H11 110.7
O4 C11 C12 109.7(3)
C4 C12 C11 111.2(3)
C4 C12 C13 122.0(3)
C13 C12 C11 126.8(3)
C12 C13 H13 122.4
C14 C13 C12 115.3(3)
C14 C13 H13 122.4
C2 C14 O1 110.1(3)
C13 C14 C2 122.5(3)
C13 C14 O1 127.4(4)
C5 C15 H15 116.5
C16 C15 C5 126.9(3)
C16 C15 H15 116.5
C15 C16 H16A 120.0
C15 C16 H16B 120.0
H16A C16 H16B 120.0
H17A C17 H17B 108.4
O5 C17 H17A 110.1
O5 C17 H17B 110.1
O5 C17 O6 108.2(3)
O6 C17 H17A 110.1
O6 C17 H17B 110.1
C19 C18 C30 122.8(3)
C19 C18 O6 127.0(3)
C30 C18 O6 110.2(3)
C18 C19 H19 122.5
C18 C19 C20 114.9(3)
C20 C19 H19 122.5
C19 C20 C21 126.7(3)
C28 C20 C19 122.2(3)
C28 C20 C21 111.0(3)
C20 C21 C22 114.0(3)
C26 C21 C20 100.9(3)
C26 C21 C22 109.1(3)
C26 C21 C31 113.4(3)
C31 C21 C20 109.7(3)
C31 C21 C22 109.6(3)
C21 C22 H22A 109.7
C21 C22 H22B 109.7
H22A C22 H22B 108.2
C23 C22 C21 109.6(3)
C23 C22 H22A 109.7
C23 C22 H22B 109.7
C22 C23 H23A 108.7
C22 C23 H23B 108.7
H23A C23 H23B 107.6
C24 C23 C22 114.3(3)
C24 C23 H23A 108.7
C24 C23 H23B 108.7
C25 C24 C23 118.1(4)
O7 C24 C23 121.8(4)
O7 C24 C25 120.1(4)
C24 C25 H25 119.8
C26 C25 C24 120.4(4)
C26 C25 H25 119.8
C21 C26 C27 110.7(3)
C25 C26 C21 122.7(3)
C25 C26 C27 126.3(3)
C26 C27 H27 110.9
C28 C27 C26 101.3(3)
C28 C27 H27 110.9
O8 C27 C26 113.6(3)
O8 C27 H27 110.9
O8 C27 C28 108.8(3)
C20 C28 C27 111.4(3)
C20 C28 C29 121.5(3)
C29 C28 C27 127.1(3)
C28 C29 H29 122.3
C30 C29 C28 115.4(3)
C30 C29 H29 122.3
C18 C30 O5 109.0(3)
C29 C30 C18 123.1(3)
C29 C30 O5 127.9(3)
C21 C31 H31 116.5
C32 C31 C21 126.9(4)
C32 C31 H31 116.5
C31 C32 H32A 120.0
C31 C32 H32B 120.0
H32A C32 H32B 120.0
C14 O1 C1 105.3(3)
C2 O2 C1 105.0(3)
C11 O4 H4 109.5
C30 O5 C17 105.6(3)
C18 O6 C17 104.9(3)
C27 O8 H8 109.5

loop_
_geom_bond_atom_site_label_1
_geom_bond_atom_site_label_2
_geom_bond_distance
C1 H1A 0.9900
C1 H1B 0.9900
C1 O1 1.418(5)
C1 O2 1.423(5)
C2 C3 1.366(5)
C2 C14 1.376(5)
C2 O2 1.382(4)
C3 H3 0.9500
C3 C4 1.397(4)
C4 C5 1.525(5)
C4 C12 1.385(5)
C5 C6 1.528(5)
C5 C10 1.507(4)
C5 C15 1.518(4)
C6 H6A 0.9900
C6 H6B 0.9900
C6 C7 1.528(4)
C7 H7A 0.9900
C7 H7B 0.9900
C7 C8 1.494(5)
C8 C9 1.463(5)
C8 O3 1.230(4)
C9 H9 0.9500
C9 C10 1.325(4)
C10 C11 1.517(5)
C11 H11 1.0000
C11 C12 1.514(4)
C11 O4 1.430(4)
C12 C13 1.398(4)
C13 H13 0.9500
C13 C14 1.368(5)
C14 O1 1.377(4)
C15 H15 0.9500
C15 C16 1.304(5)
C16 H16A 0.9500
C16 H16B 0.9500
C17 H17A 0.9900
C17 H17B 0.9900
C17 O5 1.420(5)
C17 O6 1.433(4)
C18 C19 1.371(4)
C18 C30 1.380(5)
C18 O6 1.385(4)
C19 H19 0.9500
C19 C20 1.394(5)
C20 C21 1.520(4)
C20 C28 1.391(4)
C21 C22 1.532(4)
C21 C26 1.509(5)
C21 C31 1.516(4)
C22 H22A 0.9900
C22 H22B 0.9900
C22 C23 1.511(5)
C23 H23A 0.9900
C23 H23B 0.9900
C23 C24 1.492(6)
C24 C25 1.475(6)
C24 O7 1.223(5)
C25 H25 0.9500
C25 C26 1.337(5)
C26 C27 1.512(5)
C27 H27 1.0000
C27 C28 1.510(5)
C27 O8 1.429(4)
C28 C29 1.396(4)
C29 H29 0.9500
C29 C30 1.360(5)
C30 O5 1.390(4)
C31 H31 0.9500
C31 C32 1.315(5)
C32 H32A 0.9500
C32 H32B 0.9500
O4 H4 0.8400
O8 H8 0.8400
